data_4074810
loop_
_publ_author_name
'Bernskoetter, Wesley H.'
'Olmos, Andrea V.'
'Lobkovsky, Emil'
'Chirik, Paul J.'

_publ_section_title
;
 N2Hydrogenation Promoted by a Side-On Bound Hafnocene Dinitrogen Complex
;
_journal_issue 4
_journal_name_full Organometallics
_journal_page_first 1021
_journal_paper_doi 10.1021/om0509037
_journal_volume 25
_journal_year 2006
_chemical_formula_sum 'C36 H56 Hf2 N2'
_chemical_formula_weight 873.81
_chemical_name_systematic
; 
 ? 
;
_space_group_IT_number 70
_symmetry_cell_setting orthorhombic
_symmetry_space_group_name_Hall '-F 2uv 2vw'
_symmetry_space_group_name_H-M 'F d d d :2'
_atom_sites_solution_hydrogens mixed
_atom_sites_solution_primary direct
_atom_sites_solution_secondary difmap
_audit_creation_method SHELXL-97
_cell_angle_alpha 90.00
_cell_angle_beta 90.00
_cell_angle_gamma 90.00
_cell_formula_units_Z 16
_cell_length_a 22.6682(13)
_cell_length_b 24.2123(8)
_cell_length_c 24.2123(8)
_cell_measurement_temperature 173(2)
_cell_volume 13288.9(10)
_computing_cell_refinement 'Bruker SAINT+'
_computing_data_collection 'Bruker APEX2'
_computing_data_reduction 'Bruker SAINT+'
_computing_molecular_graphics 'Bruker SHELXTL'
_computing_publication_material 'Bruker SHELXTL'
_computing_structure_refinement 'SHELXL-97 (Sheldrick, 1997)'
_computing_structure_solution 'SHELXS-97 (Sheldrick, 1990)'
_diffrn_ambient_temperature 173(2)
_diffrn_measured_fraction_theta_full 0.872
_diffrn_measured_fraction_theta_max 0.872
_diffrn_measurement_device_type 'Bruker X8 APEX II diffractometer'
_diffrn_measurement_method 'omega and phi scans'
_diffrn_radiation_monochromator graphite
_diffrn_radiation_source 'fine-focus sealed tube'
_diffrn_radiation_type MoK\a
_diffrn_radiation_wavelength 0.71073
_diffrn_reflns_av_R_equivalents 0.0295
_diffrn_reflns_av_sigmaI/netI 0.0392
_diffrn_reflns_limit_h_max 30
_diffrn_reflns_limit_h_min -37
_diffrn_reflns_limit_k_max 26
_diffrn_reflns_limit_k_min -40
_diffrn_reflns_limit_l_max 38
_diffrn_reflns_limit_l_min -26
_diffrn_reflns_number 31080
_diffrn_reflns_theta_full 37.29
_diffrn_reflns_theta_max 37.29
_diffrn_reflns_theta_min 1.49
_exptl_absorpt_coefficient_mu 6.271
_exptl_absorpt_correction_T_max 0.5728
_exptl_absorpt_correction_T_min 0.2549
_exptl_absorpt_correction_type multi-scan
_exptl_absorpt_process_details SADABS
_exptl_crystal_density_diffrn 1.747
_exptl_crystal_density_method 'not measured'
_exptl_crystal_F_000 6880
_exptl_crystal_size_max 0.30
_exptl_crystal_size_mid 0.20
_exptl_crystal_size_min 0.10
_refine_diff_density_max 1.675
_refine_diff_density_min -1.198
_refine_diff_density_rms 0.149
_refine_ls_extinction_method none
_refine_ls_goodness_of_fit_ref 1.015
_refine_ls_hydrogen_treatment mixed
_refine_ls_matrix_type full
_refine_ls_number_parameters 200
_refine_ls_number_reflns 7528
_refine_ls_number_restraints 0
_refine_ls_restrained_S_all 1.015
_refine_ls_R_factor_all 0.0459
_refine_ls_R_factor_gt 0.0249
_refine_ls_shift/su_max 0.025
_refine_ls_shift/su_mean 0.001
_refine_ls_structure_factor_coef Fsqd
_refine_ls_weighting_details 'calc w=1/[\s^2^(Fo^2^)+(0.0251P)^2^+30.6444P] where P=(Fo^2^+2Fc^2^)/3'
_refine_ls_weighting_scheme calc
_refine_ls_wR_factor_gt 0.0525
_refine_ls_wR_factor_ref 0.0570
_reflns_number_gt 5614
_reflns_number_total 7528
_reflns_threshold_expression >2sigma(I)
_cod_data_source_file om0509037si20051018_045220.cif
_cod_data_source_block wb25
_cod_depositor_comments
;
The following automatic conversions were performed:

'_symmetry_cell_setting' value 'Orthorhombic' changed to
'orthorhombic' according to
/home/saulius/struct/CIF-dictionaries/cif_core.dic dictionary named
'cif_core.dic' version 2.4.1 from 2010-06-29.

Automatic conversion script
Id: cif_fix_values 1715 2011-07-08 13:25:40Z adriana 
;
_cod_original_sg_symbol_H-M Fddd
_cod_database_code 4074810

loop_
_symmetry_equiv_pos_as_xyz
'x, y, z'
'-x+3/4, -y+3/4, z'
'-x+3/4, y, -z+3/4'
'x, -y+3/4, -z+3/4'
'x, y+1/2, z+1/2'
'-x+3/4, -y+5/4, z+1/2'
'-x+3/4, y+1/2, -z+5/4'
'x, -y+5/4, -z+5/4'
'x+1/2, y, z+1/2'
'-x+5/4, -y+3/4, z+1/2'
'-x+5/4, y, -z+5/4'
'x+1/2, -y+3/4, -z+5/4'
'x+1/2, y+1/2, z'
'-x+5/4, -y+5/4, z'
'-x+5/4, y+1/2, -z+3/4'
'x+1/2, -y+5/4, -z+3/4'
'-x, -y, -z'
'x-3/4, y-3/4, -z'
'x-3/4, -y, z-3/4'
'-x, y-3/4, z-3/4'
'-x, -y+1/2, -z+1/2'
'x-3/4, y-1/4, -z+1/2'
'x-3/4, -y+1/2, z-1/4'
'-x, y-1/4, z-1/4'
'-x+1/2, -y, -z+1/2'
'x-1/4, y-3/4, -z+1/2'
'x-1/4, -y, z-1/4'
'-x+1/2, y-3/4, z-1/4'
'-x+1/2, -y+1/2, -z'
'x-1/4, y-1/4, -z'
'x-1/4, -y+1/2, z-3/4'
'-x+1/2, y-1/4, z-3/4'

loop_
_atom_site_label
_atom_site_type_symbol
_atom_site_fract_x
_atom_site_fract_y
_atom_site_fract_z
_atom_site_U_iso_or_equiv
_atom_site_adp_type
_atom_site_occupancy
_atom_site_symmetry_multiplicity
_atom_site_calc_flag
_atom_site_refinement_flags
Hf1 Hf 0.601601(4) 0.346860(3) 0.047751(4) 0.01574(3) Uani 1 1 d .
H1M H 0.5393(14) 0.3082(12) 0.0688(12) 0.034(8) Uiso 1 1 d .
N1 N 0.65516(8) 0.38098(7) 0.11404(8) 0.0200(4) Uani 1 1 d .
H1N H 0.6712(13) 0.4136(12) 0.1124(12) 0.030(8) Uiso 1 1 d .
C1 C 0.57895(12) 0.39170(9) -0.04135(10) 0.0226(5) Uani 1 1 d .
H1 H 0.5941(12) 0.3785(12) -0.0744(13) 0.027(8) Uiso 1 1 d .
C2 C 0.60559(11) 0.43304(9) -0.00883(10) 0.0229(5) Uani 1 1 d .
C3 C 0.56455(12) 0.44760(9) 0.03243(10) 0.0249(5) Uani 1 1 d .
C4 C 0.51437(12) 0.41428(10) 0.02696(11) 0.0256(5) Uani 1 1 d .
C5 C 0.52277(11) 0.37993(9) -0.01984(11) 0.0236(5) Uani 1 1 d .
C6 C 0.66649(11) 0.26661(8) 0.06621(10) 0.0197(4) Uani 1 1 d .
H6 H 0.6746(14) 0.2614(13) 0.1043(13) 0.037(9) Uiso 1 1 d .
C7 C 0.70051(10) 0.30235(9) 0.03233(10) 0.0205(4) Uani 1 1 d .
C8 C 0.67518(11) 0.30128(9) -0.02061(10) 0.0228(5) Uani 1 1 d .
C9 C 0.62526(12) 0.26636(9) -0.01956(11) 0.0250(5) Uani 1 1 d .
C10 C 0.62039(11) 0.24372(9) 0.03389(11) 0.0228(5) Uani 1 1 d .
C11 C 0.66337(13) 0.46127(12) -0.02042(14) 0.0370(7) Uani 1 1 d .
H11A H 0.6559 0.4982 -0.0354 0.055 Uiso 1 1 calc R
H11B H 0.6858 0.4396 -0.0474 0.055 Uiso 1 1 calc R
H11C H 0.6860 0.4644 0.0139 0.055 Uiso 1 1 calc R
C12 C 0.57008(14) 0.49685(11) 0.07022(13) 0.0361(6) Uiso 1 1 d .
H12A H 0.5525 0.5293 0.0525 0.054 Uiso 1 1 calc R
H12B H 0.6119 0.5040 0.0778 0.054 Uiso 1 1 calc R
H12C H 0.5495 0.4893 0.1050 0.054 Uiso 1 1 calc R
C13 C 0.45978(15) 0.41757(15) 0.06164(14) 0.0454(8) Uani 1 1 d .
H13A H 0.4708 0.4198 0.1007 0.068 Uiso 1 1 calc R
H13B H 0.4356 0.3846 0.0555 0.068 Uiso 1 1 calc R
H13C H 0.4372 0.4505 0.0514 0.068 Uiso 1 1 calc R
C14 C 0.47717(14) 0.34239(12) -0.04414(13) 0.0393(7) Uani 1 1 d .
H14A H 0.4427 0.3641 -0.0554 0.059 Uiso 1 1 calc R
H14B H 0.4652 0.3150 -0.0165 0.059 Uiso 1 1 calc R
H14C H 0.4937 0.3235 -0.0764 0.059 Uiso 1 1 calc R
C15 C 0.75616(11) 0.33082(10) 0.04874(11) 0.0279(5) Uani 1 1 d .
H15A H 0.7899 0.3121 0.0316 0.042 Uiso 1 1 calc R
H15B H 0.7603 0.3297 0.0890 0.042 Uiso 1 1 calc R
H15C H 0.7549 0.3693 0.0364 0.042 Uiso 1 1 calc R
C16 C 0.70354(15) 0.32351(13) -0.07207(12) 0.0383(7) Uani 1 1 d .
H16A H 0.7274 0.3559 -0.0628 0.057 Uiso 1 1 calc R
H16B H 0.6729 0.3341 -0.0986 0.057 Uiso 1 1 calc R
H16C H 0.7288 0.2950 -0.0884 0.057 Uiso 1 1 calc R
C17 C 0.59090(14) 0.24718(12) -0.06934(13) 0.0392(7) Uani 1 1 d .
H17A H 0.5861 0.2780 -0.0952 0.059 Uiso 1 1 calc R
H17B H 0.5520 0.2340 -0.0576 0.059 Uiso 1 1 calc R
H17C H 0.6123 0.2171 -0.0876 0.059 Uiso 1 1 calc R
C18 C 0.57958(13) 0.19749(10) 0.05022(12) 0.0313(6) Uani 1 1 d .
H18A H 0.5386 0.2091 0.0448 0.047 Uiso 1 1 calc R
H18B H 0.5859 0.1882 0.0892 0.047 Uiso 1 1 calc R
H18C H 0.5877 0.1650 0.0273 0.047 Uiso 1 1 calc R

loop_
_atom_site_aniso_label
_atom_site_aniso_U_11
_atom_site_aniso_U_22
_atom_site_aniso_U_33
_atom_site_aniso_U_23
_atom_site_aniso_U_13
_atom_site_aniso_U_12
Hf1 0.01702(5) 0.01580(4) 0.01439(5) -0.00098(3) -0.00102(3) 0.00152(3)
N1 0.0226(10) 0.0201(7) 0.0171(9) -0.0007(7) 0.0008(8) -0.0038(7)
C1 0.0314(13) 0.0220(9) 0.0142(11) 0.0018(8) -0.0004(10) 0.0054(8)
C2 0.0268(12) 0.0181(8) 0.0238(12) 0.0036(8) -0.0068(10) -0.0005(8)
C3 0.0351(14) 0.0196(9) 0.0198(11) -0.0024(8) -0.0097(10) 0.0077(9)
C4 0.0245(13) 0.0297(10) 0.0227(12) 0.0054(9) 0.0002(10) 0.0112(9)
C5 0.0237(12) 0.0232(9) 0.0240(12) 0.0033(8) -0.0066(10) 0.0007(8)
C6 0.0205(11) 0.0178(8) 0.0209(11) 0.0009(8) -0.0018(9) 0.0035(7)
C7 0.0181(11) 0.0205(8) 0.0230(11) 0.0000(8) 0.0031(9) 0.0026(7)
C8 0.0244(12) 0.0245(9) 0.0194(11) -0.0012(8) 0.0020(10) 0.0068(8)
C9 0.0259(12) 0.0250(10) 0.0242(12) -0.0082(9) -0.0056(10) 0.0060(9)
C10 0.0184(11) 0.0197(8) 0.0303(13) -0.0053(8) -0.0004(10) 0.0020(8)
C11 0.0331(15) 0.0340(12) 0.0438(18) 0.0094(12) -0.0058(13) -0.0096(11)
C13 0.0361(18) 0.0597(18) 0.0405(18) 0.0150(15) 0.0121(14) 0.0247(15)
C14 0.0359(17) 0.0337(13) 0.0484(19) 0.0051(12) -0.0209(14) -0.0061(11)
C15 0.0200(12) 0.0288(10) 0.0347(14) -0.0036(10) 0.0024(11) -0.0011(9)
C16 0.0421(18) 0.0460(15) 0.0268(15) 0.0038(12) 0.0113(13) 0.0151(13)
C17 0.0453(18) 0.0381(13) 0.0341(16) -0.0164(12) -0.0158(14) 0.0106(12)
C18 0.0257(13) 0.0209(9) 0.0474(17) -0.0042(10) -0.0010(12) -0.0029(9)

loop_
_atom_type_symbol
_atom_type_description
_atom_type_scat_dispersion_real
_atom_type_scat_dispersion_imag
_atom_type_scat_source
C C 0.0033 0.0016 'International Tables Vol C Tables 4.2.6.8 and 6.1.1.4'
H H 0.0000 0.0000 'International Tables Vol C Tables 4.2.6.8 and 6.1.1.4'
N N 0.0061 0.0033 'International Tables Vol C Tables 4.2.6.8 and 6.1.1.4'
Hf Hf -0.5830 6.1852 'International Tables Vol C Tables 4.2.6.8 and 6.1.1.4'

loop_
_geom_angle_atom_site_label_1
_geom_angle_atom_site_label_2
_geom_angle_atom_site_label_3
_geom_angle
_geom_angle_site_symmetry_1
_geom_angle_site_symmetry_3
H1M Hf1 N1 115.7(10) . .
H1M Hf1 N1 82.5(10) . 11_554
N1 Hf1 N1 38.18(9) . 11_554
H1M Hf1 C1 108.6(10) . .
N1 Hf1 C1 126.42(8) . .
N1 Hf1 C1 129.86(7) 11_554 .
H1M Hf1 C6 90.4(10) . .
N1 Hf1 C6 80.41(7) . .
N1 Hf1 C6 98.86(7) 11_554 .
C1 Hf1 C6 128.74(8) . .
H1M Hf1 C2 129.0(10) . .
N1 Hf1 C2 93.86(7) . .
N1 Hf1 C2 102.24(7) 11_554 .
C1 Hf1 C2 32.96(8) . .
C6 Hf1 C2 137.10(8) . .
H1M Hf1 C7 121.9(10) . .
N1 Hf1 C7 76.99(7) . .
N1 Hf1 C7 110.60(7) 11_554 .
C1 Hf1 C7 104.12(8) . .
C6 Hf1 C7 33.03(7) . .
C2 Hf1 C7 104.14(8) . .
H1M Hf1 C5 78.0(10) . .
N1 Hf1 C5 138.14(7) . .
N1 Hf1 C5 115.91(7) 11_554 .
C1 Hf1 C5 32.45(8) . .
C6 Hf1 C5 141.03(8) . .
C2 Hf1 C5 53.95(8) . .
C7 Hf1 C5 131.56(8) . .
H1M Hf1 C10 69.8(10) . .
N1 Hf1 C10 112.02(7) . .
N1 Hf1 C10 119.02(7) 11_554 .
C1 Hf1 C10 110.46(8) . .
C6 Hf1 C10 32.69(8) . .
C2 Hf1 C10 137.59(8) . .
C7 Hf1 C10 54.08(7) . .
C5 Hf1 C10 109.83(8) . .
H1M Hf1 C8 118.2(10) . .
N1 Hf1 C8 105.86(8) . .
N1 Hf1 C8 142.11(7) 11_554 .
C1 Hf1 C8 76.32(8) . .
C6 Hf1 C8 53.14(8) . .
C2 Hf1 C8 88.98(8) . .
C7 Hf1 C8 31.85(8) . .
C5 Hf1 C8 100.04(8) . .
C10 Hf1 C8 52.68(8) . .
H1M Hf1 C9 87.1(10) . .
N1 Hf1 C9 129.26(8) . .
N1 Hf1 C9 150.23(7) 11_554 .
C1 Hf1 C9 79.90(8) . .
C6 Hf1 C9 53.27(8) . .
C2 Hf1 C9 105.98(8) . .
C7 Hf1 C9 53.22(8) . .
C5 Hf1 C9 88.72(8) . .
C10 Hf1 C9 31.75(8) . .
C8 Hf1 C9 31.58(8) . .
H1M Hf1 C3 106.2(10) . .
N1 Hf1 C3 85.95(7) . .
N1 Hf1 C3 76.94(7) 11_554 .
C1 Hf1 C3 52.93(8) . .
C6 Hf1 C3 161.98(8) . .
C2 Hf1 C3 31.98(8) . .
C7 Hf1 C3 131.84(8) . .
C5 Hf1 C3 52.37(7) . .
C10 Hf1 C3 161.74(8) . .
C8 Hf1 C3 120.94(8) . .
C9 Hf1 C3 132.83(8) . .
N1 N1 Hf1 75.33(14) 11_554 .
N1 N1 Hf1 66.49(13) 11_554 11_554
Hf1 N1 Hf1 120.84(8) . 11_554
C5 C1 C2 109.0(2) . .
C5 C1 Hf1 77.03(14) . .
C2 C1 Hf1 74.64(14) . .
C3 C2 C1 106.9(2) . .
C3 C2 C11 126.4(2) . .
C1 C2 C11 126.3(2) . .
C3 C2 Hf1 78.25(13) . .
C1 C2 Hf1 72.40(12) . .
C11 C2 Hf1 120.90(17) . .
C4 C3 C2 108.9(2) . .
C4 C3 C12 125.5(2) . .
C2 C3 C12 125.0(2) . .
C4 C3 Hf1 74.70(13) . .
C2 C3 Hf1 69.77(12) . .
C12 C3 Hf1 128.82(17) . .
C3 C4 C5 107.7(2) . .
C3 C4 C13 126.0(3) . .
C5 C4 C13 126.2(3) . .
C3 C4 Hf1 74.16(13) . .
C5 C4 Hf1 71.71(13) . .
C13 C4 Hf1 123.41(17) . .
C1 C5 C4 107.4(2) . .
C1 C5 C14 127.1(2) . .
C4 C5 C14 125.3(3) . .
C1 C5 Hf1 70.52(13) . .
C4 C5 Hf1 76.44(14) . .
C14 C5 Hf1 123.03(16) . .
C10 C6 C7 108.6(2) . .
C10 C6 Hf1 76.68(13) . .
C7 C6 Hf1 74.94(12) . .
C8 C7 C6 107.1(2) . .
C8 C7 C15 126.7(2) . .
C6 C7 C15 125.9(2) . .
C8 C7 Hf1 77.25(14) . .
C6 C7 Hf1 72.02(13) . .
C15 C7 Hf1 121.10(15) . .
C7 C8 C9 108.8(2) . .
C7 C8 C16 125.1(2) . .
C9 C8 C16 124.9(2) . .
C7 C8 Hf1 70.90(13) . .
C9 C8 Hf1 74.23(14) . .
C16 C8 Hf1 130.66(16) . .
C10 C9 C8 108.2(2) . .
C10 C9 C17 125.0(3) . .
C8 C9 C17 125.7(3) . .
C10 C9 Hf1 72.51(13) . .
C8 C9 Hf1 74.19(13) . .
C17 C9 Hf1 128.75(17) . .
C9 C10 C6 107.3(2) . .
C9 C10 C18 125.3(2) . .
C6 C10 C18 126.8(2) . .
C9 C10 Hf1 75.74(13) . .
C6 C10 Hf1 70.64(12) . .
C18 C10 Hf1 126.15(17) . .

loop_
_geom_bond_atom_site_label_1
_geom_bond_atom_site_label_2
_geom_bond_distance
_geom_bond_site_symmetry_2
Hf1 H1M 1.77(3) .
Hf1 N1 2.1755(19) .
Hf1 N1 2.295(2) 11_554
Hf1 C1 2.469(2) .
Hf1 C6 2.478(2) .
Hf1 C2 2.498(2) .
Hf1 C7 2.515(2) .
Hf1 C5 2.552(2) .
Hf1 C10 2.555(2) .
Hf1 C8 2.596(2) .
Hf1 C9 2.597(2) .
Hf1 C3 2.606(2) .
N1 N1 1.467(4) 11_554
N1 Hf1 2.295(2) 11_554
C1 C5 1.405(4) .
C1 C2 1.409(3) .
C2 C3 1.410(4) .
C2 C11 1.504(4) .
C3 C4 1.401(4) .
C3 C12 1.508(4) .
C4 C5 1.418(4) .
C4 C13 1.498(4) .
C5 C14 1.497(4) .
C6 C10 1.418(3) .
C6 C7 1.420(3) .
C7 C8 1.405(3) .
C7 C15 1.491(3) .
C8 C9 1.413(4) .
C8 C16 1.502(4) .
C9 C10 1.410(4) .
C9 C17 1.508(4) .
C10 C18 1.505(3) .
